data_2219711
loop_
_publ_author_name
'Quan, Li'
'Yin, Handong'
'Wang, Daqi'

_publ_section_title
;
 Chlorido(2-chloronicotinato)triphenylantimony(V)
;
_journal_coeditor_code SI2109
_journal_issue 10
_journal_name_full 'Acta Crystallographica Section E'
_journal_page_first m1302
_journal_paper_doi 10.1107/S1600536808029632
_journal_volume 64
_journal_year 2008
_chemical_formula_iupac '[Sb (C6 H5)3 (C6 H3 Cl N O2) Cl]'
_chemical_formula_moiety 'C24 H18 Cl2 N O2 Sb'
_chemical_formula_sum 'C24 H18 Cl2 N O2 Sb'
_chemical_formula_weight 545.04
_chemical_name_systematic
;
Chlorido(2-chloronicotinato)triphenylantimony(V)
;
_space_group_IT_number 14
_symmetry_cell_setting monoclinic
_symmetry_space_group_name_Hall '-P 2yn'
_symmetry_space_group_name_H-M 'P 1 21/n 1'
_atom_sites_solution_hydrogens geom
_atom_sites_solution_primary direct
_atom_sites_solution_secondary difmap
_audit_creation_method SHELXL-97
_cell_angle_alpha 90.00
_cell_angle_beta 94.291(2)
_cell_angle_gamma 90.00
_cell_formula_units_Z 4
_cell_length_a 11.9580(9)
_cell_length_b 15.4428(18)
_cell_length_c 12.0264(15)
_cell_measurement_reflns_used 5771
_cell_measurement_temperature 298(2)
_cell_measurement_theta_max 28.007
_cell_measurement_theta_min 2.315
_cell_volume 2214.6(4)
_computing_cell_refinement 'SAINT (Siemens, 1996)'
_computing_data_collection 'SMART (Siemens, 1996)'
_computing_data_reduction 'SAINT (Siemens, 1996)'
_computing_molecular_graphics 'SHELXTL (Sheldrick, 2008)'
_computing_publication_material 'SHELXTL (Sheldrick, 2008)'
_computing_structure_refinement 'SHELXL97 (Sheldrick, 2008)'
_computing_structure_solution 'SHELXS97 (Sheldrick, 2008)'
_diffrn_ambient_temperature 298(2)
_diffrn_measured_fraction_theta_full 0.998
_diffrn_measured_fraction_theta_max 0.998
_diffrn_measurement_device_type 'Bruker SMART CCD'
_diffrn_measurement_method '\f and \w'
_diffrn_radiation_monochromator graphite
_diffrn_radiation_source 'fine-focus sealed tube'
_diffrn_radiation_type MoK\a
_diffrn_radiation_wavelength 0.71073
_diffrn_reflns_av_R_equivalents 0.0262
_diffrn_reflns_av_sigmaI/netI 0.0297
_diffrn_reflns_limit_h_max 14
_diffrn_reflns_limit_h_min -13
_diffrn_reflns_limit_k_max 18
_diffrn_reflns_limit_k_min -17
_diffrn_reflns_limit_l_max 10
_diffrn_reflns_limit_l_min -14
_diffrn_reflns_number 10922
_diffrn_reflns_theta_full 25.01
_diffrn_reflns_theta_max 25.01
_diffrn_reflns_theta_min 2.15
_exptl_absorpt_coefficient_mu 1.508
_exptl_absorpt_correction_T_max 0.5838
_exptl_absorpt_correction_T_min 0.5502
_exptl_absorpt_correction_type multi-scan
_exptl_absorpt_process_details '(SADABS; Sheldrick, 1996)'
_exptl_crystal_colour colorless
_exptl_crystal_density_diffrn 1.635
_exptl_crystal_density_method 'not measured'
_exptl_crystal_description block
_exptl_crystal_F_000 1080
_exptl_crystal_size_max 0.45
_exptl_crystal_size_mid 0.41
_exptl_crystal_size_min 0.40
_refine_diff_density_max 0.516
_refine_diff_density_min -0.385
_refine_ls_extinction_method none
_refine_ls_goodness_of_fit_ref 1.000
_refine_ls_hydrogen_treatment constr
_refine_ls_matrix_type full
_refine_ls_number_parameters 271
_refine_ls_number_reflns 3893
_refine_ls_number_restraints 0
_refine_ls_restrained_S_all 1.000
_refine_ls_R_factor_all 0.0368
_refine_ls_R_factor_gt 0.0232
_refine_ls_shift/su_max 0.001
_refine_ls_shift/su_mean 0.000
_refine_ls_structure_factor_coef Fsqd
_refine_ls_weighting_details 'calc w=1/[\s^2^(Fo^2^)+(0.0415P)^2^+0.4912P] where P=(Fo^2^+2Fc^2^)/3'
_refine_ls_weighting_scheme calc
_refine_ls_wR_factor_gt 0.0584
_refine_ls_wR_factor_ref 0.0713
_reflns_number_gt 3149
_reflns_number_total 3893
_reflns_threshold_expression I>2\s(I)
_cod_data_source_file si2109.cif
_cod_data_source_block I
_cod_depositor_comments
;
The following automatic conversions were performed:
'_symmetry_cell_setting' value 'Monoclinic' changed to 'monoclinic'
according to '/home/saulius/struct/CIF-dictionaries/cif_core.dic'
dictionary named 'cif_core.dic' version 2.4.1 from
2010-06-29.

'_refine_ls_structure_factor_coef' value 'fsqd' changed to
'Fsqd' according to '/home/saulius/struct/CIF-dictionaries/cif_core.dic'
dictionary named 'cif_core.dic' version 2.4.1 from 2010-06-29.

Automatic conversion script
Id: cif_fix_enum 1527 2010-12-29 10:47:43Z saulius 

The following automatic conversions were performed:

'_symmetry_cell_setting' value 'Monoclinic' changed to 'monoclinic'
according to /home/saulius/struct/CIF-dictionaries/cif_core.dic
dictionary named 'cif_core.dic' version 2.4.1 from
2010-06-29.

'_refine_ls_structure_factor_coef' value 'fsqd' changed
to 'Fsqd' according to
/home/saulius/struct/CIF-dictionaries/cif_core.dic dictionary named
'cif_core.dic' version 2.4.1 from 2010-06-29.

Automatic conversion script
Id: cif_fix_values 1715 2011-07-08 13:25:40Z adriana 
;
_cod_original_sg_symbol_H-M 'P 21/n'
_cod_database_code 2219711
_cod_database_fobs_code 2219711

loop_
_symmetry_equiv_pos_as_xyz
'x, y, z'
'-x+1/2, y+1/2, -z+1/2'
'-x, -y, -z'
'x-1/2, -y-1/2, z-1/2'

loop_
_atom_site_type_symbol
_atom_site_label
_atom_site_fract_x
_atom_site_fract_y
_atom_site_fract_z
_atom_site_U_iso_or_equiv
_atom_site_adp_type
_atom_site_calc_flag
_atom_site_refinement_flags
_atom_site_occupancy
Sb Sb1 0.523870(16) 0.223556(12) 0.600425(16) 0.03369(9) Uani d . 1
Cl Cl1 0.55909(9) -0.11472(6) 0.80420(9) 0.0663(3) Uani d . 1
Cl Cl2 0.45726(7) 0.27660(6) 0.41124(6) 0.0467(2) Uani d . 1
N N1 0.6489(3) -0.0695(2) 0.9960(3) 0.0674(9) Uani d . 1
O O1 0.58192(17) 0.17341(13) 0.75786(17) 0.0412(5) Uani d . 1
O O2 0.5294(2) 0.04741(15) 0.68384(19) 0.0534(6) Uani d . 1
C C1 0.5703(2) 0.0892(2) 0.7620(3) 0.0389(7) Uani d . 1
C C2 0.6110(3) -0.0368(2) 0.8986(3) 0.0472(8) Uani d . 1
C C3 0.6124(2) 0.0507(2) 0.8723(3) 0.0390(7) Uani d . 1
C C4 0.6553(3) 0.1057(2) 0.9560(3) 0.0526(9) Uani d . 1
H H4 0.6581 0.1650 0.9431 0.063 Uiso calc R 1
C C5 0.6938(3) 0.0727(3) 1.0584(3) 0.0671(11) Uani d . 1
H H5 0.7220 0.1092 1.1153 0.081 Uiso calc R 1
C C6 0.6895(4) -0.0142(3) 1.0742(4) 0.0746(13) Uani d . 1
H H6 0.7163 -0.0363 1.1431 0.090 Uiso calc R 1
C C7 0.5622(3) 0.34849(19) 0.6637(3) 0.0382(7) Uani d . 1
C C8 0.6477(3) 0.3615(2) 0.7465(3) 0.0498(9) Uani d . 1
H H8 0.6901 0.3151 0.7753 0.060 Uiso calc R 1
C C9 0.6690(3) 0.4453(2) 0.7860(3) 0.0584(10) Uani d . 1
H H9 0.7269 0.4549 0.8406 0.070 Uiso calc R 1
C C10 0.6060(4) 0.5124(2) 0.7453(3) 0.0629(11) Uani d . 1
H H10 0.6214 0.5680 0.7719 0.075 Uiso calc R 1
C C11 0.5199(4) 0.4995(2) 0.6655(3) 0.0657(11) Uani d . 1
H H11 0.4758 0.5459 0.6395 0.079 Uiso calc R 1
C C12 0.4988(3) 0.4171(2) 0.6237(3) 0.0537(9) Uani d . 1
H H12 0.4414 0.4084 0.5683 0.064 Uiso calc R 1
C C13 0.3560(2) 0.1945(2) 0.6294(3) 0.0363(7) Uani d . 1
C C14 0.3242(3) 0.2102(2) 0.7346(3) 0.0527(9) Uani d . 1
H H14 0.3771 0.2264 0.7914 0.063 Uiso calc R 1
C C15 0.2124(3) 0.2015(3) 0.7553(3) 0.0649(11) Uani d . 1
H H15 0.1895 0.2136 0.8259 0.078 Uiso calc R 1
C C16 0.1358(3) 0.1752(3) 0.6727(3) 0.0584(10) Uani d . 1
H H16 0.0609 0.1693 0.6872 0.070 Uiso calc R 1
C C17 0.1683(3) 0.1575(3) 0.5685(3) 0.0612(10) Uani d . 1
H H17 0.1158 0.1383 0.5131 0.073 Uiso calc R 1
C C18 0.2789(3) 0.1682(2) 0.5453(3) 0.0510(9) Uani d . 1
H H18 0.3010 0.1578 0.4740 0.061 Uiso calc R 1
C C19 0.6570(3) 0.1635(2) 0.5247(2) 0.0388(7) Uani d . 1
C C20 0.6410(3) 0.0945(2) 0.4541(3) 0.0559(9) Uani d . 1
H H20 0.5701 0.0701 0.4409 0.067 Uiso calc R 1
C C21 0.7306(4) 0.0614(3) 0.4028(3) 0.0727(12) Uani d . 1
H H21 0.7202 0.0144 0.3548 0.087 Uiso calc R 1
C C22 0.8339(4) 0.0967(3) 0.4217(4) 0.0769(14) Uani d . 1
H H22 0.8942 0.0735 0.3874 0.092 Uiso calc R 1
C C23 0.8497(3) 0.1667(3) 0.4913(4) 0.0723(13) Uani d . 1
H H23 0.9206 0.1913 0.5026 0.087 Uiso calc R 1
C C24 0.7621(3) 0.2011(3) 0.5444(3) 0.0544(9) Uani d . 1
H H24 0.7729 0.2482 0.5922 0.065 Uiso calc R 1

loop_
_atom_site_aniso_label
_atom_site_aniso_U_11
_atom_site_aniso_U_22
_atom_site_aniso_U_33
_atom_site_aniso_U_12
_atom_site_aniso_U_13
_atom_site_aniso_U_23
Sb1 0.03589(13) 0.02844(13) 0.03649(13) -0.00131(9) 0.00101(9) 0.00020(9)
Cl1 0.0809(7) 0.0349(5) 0.0805(7) -0.0049(5) -0.0123(5) 0.0016(5)
Cl2 0.0547(5) 0.0472(5) 0.0381(4) 0.0028(4) 0.0029(4) 0.0067(4)
N1 0.078(2) 0.055(2) 0.067(2) 0.0044(18) -0.0095(18) 0.0224(18)
O1 0.0499(12) 0.0300(12) 0.0424(12) -0.0017(10) -0.0044(10) 0.0024(10)
O2 0.0722(16) 0.0367(13) 0.0488(14) -0.0085(12) -0.0122(12) 0.0001(11)
C1 0.0393(17) 0.0341(18) 0.0429(18) -0.0006(14) 0.0007(14) -0.0014(15)
C2 0.0437(18) 0.043(2) 0.055(2) 0.0016(16) -0.0005(16) 0.0041(17)
C3 0.0362(16) 0.0378(18) 0.0423(18) 0.0015(14) -0.0006(13) 0.0010(14)
C4 0.061(2) 0.045(2) 0.050(2) -0.0025(17) -0.0085(17) 0.0012(17)
C5 0.077(3) 0.071(3) 0.049(2) -0.002(2) -0.017(2) -0.001(2)
C6 0.091(3) 0.077(3) 0.052(2) 0.005(3) -0.018(2) 0.017(2)
C7 0.0446(17) 0.0273(16) 0.0438(18) -0.0015(14) 0.0103(15) -0.0004(14)
C8 0.061(2) 0.037(2) 0.051(2) -0.0001(17) -0.0046(17) -0.0006(16)
C9 0.069(2) 0.051(2) 0.054(2) -0.012(2) -0.0057(19) -0.0107(18)
C10 0.093(3) 0.033(2) 0.063(3) -0.009(2) 0.007(2) -0.0060(18)
C11 0.092(3) 0.036(2) 0.068(3) 0.012(2) -0.005(2) -0.0024(19)
C12 0.063(2) 0.038(2) 0.058(2) 0.0060(17) -0.0044(18) -0.0056(17)
C13 0.0349(16) 0.0318(17) 0.0420(18) 0.0006(13) 0.0026(14) 0.0061(13)
C14 0.048(2) 0.066(3) 0.045(2) -0.0009(18) 0.0041(16) -0.0008(17)
C15 0.055(2) 0.087(3) 0.055(2) 0.000(2) 0.0178(19) 0.001(2)
C16 0.0376(18) 0.065(3) 0.074(3) 0.0008(18) 0.0122(19) 0.013(2)
C17 0.0403(19) 0.076(3) 0.067(3) -0.0089(19) -0.0027(18) -0.002(2)
C18 0.0430(19) 0.062(2) 0.048(2) -0.0040(18) 0.0016(16) -0.0052(18)
C19 0.0426(17) 0.0341(17) 0.0398(17) 0.0059(14) 0.0038(14) 0.0010(14)
C20 0.069(2) 0.041(2) 0.058(2) -0.0052(18) 0.0049(19) -0.0097(17)
C21 0.101(3) 0.054(3) 0.065(3) 0.023(3) 0.024(2) -0.009(2)
C22 0.075(3) 0.090(4) 0.068(3) 0.042(3) 0.024(2) 0.011(3)
C23 0.041(2) 0.101(4) 0.075(3) 0.012(2) 0.004(2) 0.006(3)
C24 0.0442(19) 0.064(2) 0.055(2) 0.0044(18) -0.0025(17) -0.0053(18)

loop_
_atom_type_symbol
_atom_type_description
_atom_type_scat_dispersion_real
_atom_type_scat_dispersion_imag
_atom_type_scat_source
C C 0.0033 0.0016 'International Tables Vol C Tables 4.2.6.8 and 6.1.1.4'
H H 0.0000 0.0000 'International Tables Vol C Tables 4.2.6.8 and 6.1.1.4'
N N 0.0061 0.0033 'International Tables Vol C Tables 4.2.6.8 and 6.1.1.4'
O O 0.0106 0.0060 'International Tables Vol C Tables 4.2.6.8 and 6.1.1.4'
Sb Sb -0.5866 1.5461 'International Tables Vol C Tables 4.2.6.8 and 6.1.1.4'
Cl Cl 0.1484 0.1585 'International Tables Vol C Tables 4.2.6.8 and 6.1.1.4'

loop_
_geom_angle_atom_site_label_1
_geom_angle_atom_site_label_2
_geom_angle_atom_site_label_3
_geom_angle
_geom_angle_publ_flag
C19 Sb1 C13 137.38(12) y
C19 Sb1 C7 114.05(12) y
C13 Sb1 C7 108.55(12) y
C19 Sb1 O1 91.02(10) ?
C13 Sb1 O1 91.53(10) ?
C7 Sb1 O1 87.95(10) ?
C19 Sb1 Cl2 87.14(8) ?
C13 Sb1 Cl2 88.72(8) ?
C7 Sb1 Cl2 94.27(9) ?
O1 Sb1 Cl2 177.56(6) y
C2 N1 C6 117.5(3) ?
C1 O1 Sb1 111.67(19) ?
O2 C1 O1 122.5(3) ?
O2 C1 C3 124.1(3) ?
O1 C1 C3 113.4(3) ?
N1 C2 C3 124.3(3) ?
N1 C2 Cl1 113.3(3) ?
C3 C2 Cl1 122.4(3) ?
C4 C3 C2 116.2(3) ?
C4 C3 C1 118.6(3) ?
C2 C3 C1 125.2(3) ?
C5 C4 C3 120.1(4) ?
C5 C4 H4 119.9 ?
C3 C4 H4 119.9 ?
C6 C5 C4 118.5(4) ?
C6 C5 H5 120.7 ?
C4 C5 H5 120.7 ?
N1 C6 C5 123.3(4) ?
N1 C6 H6 118.3 ?
C5 C6 H6 118.3 ?
C12 C7 C8 119.9(3) ?
C12 C7 Sb1 118.8(2) ?
C8 C7 Sb1 121.3(2) ?
C7 C8 C9 119.0(3) ?
C7 C8 H8 120.5 ?
C9 C8 H8 120.5 ?
C10 C9 C8 120.4(4) ?
C10 C9 H9 119.8 ?
C8 C9 H9 119.8 ?
C9 C10 C11 120.8(4) ?
C9 C10 H10 119.6 ?
C11 C10 H10 119.6 ?
C10 C11 C12 119.7(4) ?
C10 C11 H11 120.1 ?
C12 C11 H11 120.1 ?
C7 C12 C11 120.2(3) ?
C7 C12 H12 119.9 ?
C11 C12 H12 119.9 ?
C14 C13 C18 120.9(3) ?
C14 C13 Sb1 116.6(2) ?
C18 C13 Sb1 122.3(2) ?
C13 C14 C15 119.2(4) ?
C13 C14 H14 120.4 ?
C15 C14 H14 120.4 ?
C16 C15 C14 120.2(4) ?
C16 C15 H15 119.9 ?
C14 C15 H15 119.9 ?
C15 C16 C17 120.5(3) ?
C15 C16 H16 119.8 ?
C17 C16 H16 119.8 ?
C16 C17 C18 120.2(3) ?
C16 C17 H17 119.9 ?
C18 C17 H17 119.9 ?
C13 C18 C17 119.0(3) ?
C13 C18 H18 120.5 ?
C17 C18 H18 120.5 ?
C20 C19 C24 121.0(3) ?
C20 C19 Sb1 122.5(3) ?
C24 C19 Sb1 116.4(2) ?
C19 C20 C21 119.4(4) ?
C19 C20 H20 120.3 ?
C21 C20 H20 120.3 ?
C22 C21 C20 120.5(4) ?
C22 C21 H21 119.8 ?
C20 C21 H21 119.8 ?
C21 C22 C23 120.2(4) ?
C21 C22 H22 119.9 ?
C23 C22 H22 119.9 ?
C22 C23 C24 120.9(4) ?
C22 C23 H23 119.5 ?
C24 C23 H23 119.5 ?
C23 C24 C19 118.0(4) ?
C23 C24 H24 121.0 ?
C19 C24 H24 121.0 ?

loop_
_geom_bond_atom_site_label_1
_geom_bond_atom_site_label_2
_geom_bond_distance
_geom_bond_publ_flag
Sb1 C19 2.107(3) y
Sb1 C13 2.111(3) y
Sb1 C7 2.111(3) y
Sb1 O1 2.114(2) y
Sb1 Cl2 2.4921(8) y
Cl1 C2 1.736(4) ?
N1 C2 1.324(4) ?
N1 C6 1.335(5) ?
O1 C1 1.309(4) ?
O2 C1 1.213(4) ?
C1 C3 1.506(4) ?
C2 C3 1.389(5) ?
C3 C4 1.386(5) ?
C4 C5 1.380(5) ?
C4 H4 0.9300 ?
C5 C6 1.356(6) ?
C5 H5 0.9300 ?
C6 H6 0.9300 ?
C7 C12 1.369(5) ?
C7 C8 1.388(4) ?
C8 C9 1.394(5) ?
C8 H8 0.9300 ?
C9 C10 1.351(5) ?
C9 H9 0.9300 ?
C10 C11 1.369(5) ?
C10 H10 0.9300 ?
C11 C12 1.385(5) ?
C11 H11 0.9300 ?
C12 H12 0.9300 ?
C13 C14 1.369(5) ?
C13 C18 1.377(4) ?
C14 C15 1.385(5) ?
C14 H14 0.9300 ?
C15 C16 1.361(5) ?
C15 H15 0.9300 ?
C16 C17 1.367(5) ?
C16 H16 0.9300 ?
C17 C18 1.382(5) ?
C17 H17 0.9300 ?
C18 H18 0.9300 ?
C19 C20 1.367(5) ?
C19 C24 1.390(5) ?
C20 C21 1.374(5) ?
C20 H20 0.9300 ?
C21 C22 1.354(6) ?
C21 H21 0.9300 ?
C22 C23 1.371(6) ?
C22 H22 0.9300 ?
C23 C24 1.373(5) ?
C23 H23 0.9300 ?
C24 H24 0.9300 ?

loop_
_geom_hbond_atom_site_label_D
_geom_hbond_atom_site_label_H
_geom_hbond_atom_site_label_A
_geom_hbond_site_symmetry_A
_geom_hbond_distance_DH
_geom_hbond_distance_HA
_geom_hbond_distance_DA
_geom_hbond_angle_DHA
_geom_hbond_publ_flag
C20 H20 O2 3_656 0.93 2.59 3.346(4) 139.2 yes

loop_
_cod_related_entry_id
_cod_related_entry_database
_cod_related_entry_code
1 ChemSpider 30655630
